data_4122692
loop_
_publ_author_name
'Hansen, Kerstin'
'Szilv\'asi, Tibor'
'Blom, Burgert'
'Driess, Matthias'

_publ_section_title
;
 An Amplified Ylidic &quot;Half-Parent&quot; Iminosilane LSi&#x2550;NH.
;
_journal_issue 40
_journal_name_full 'Journal of the American Chemical Society'
_journal_page_first 14207
_journal_paper_doi 10.1021/ja507785z
_journal_volume 136
_journal_year 2014
_chemical_formula_sum 'C29 H44 N4 Si'
_chemical_formula_weight 476.77
_chemical_name_systematic
; 
 ? 
;
_space_group_IT_number 14
_symmetry_cell_setting monoclinic
_symmetry_space_group_name_Hall '-P 2ybc'
_symmetry_space_group_name_H-M 'P 1 21/c 1'
_atom_sites_solution_hydrogens geom
_atom_sites_solution_primary direct
_atom_sites_solution_secondary difmap
_audit_creation_method
;
CrysAlisPro, Agilent Technologies,
Version 1.171.36.28 (release 01-02-2013 CrysAlis171 .NET)
(compiled Feb  1 2013,16:14:44)
;
_cell_angle_alpha 90.00
_cell_angle_beta 96.0570(10)
_cell_angle_gamma 90.00
_cell_formula_units_Z 4
_cell_length_a 16.1243(2)
_cell_length_b 12.8303(2)
_cell_length_c 13.7672(2)
_cell_measurement_reflns_used 5457
_cell_measurement_temperature 150(2)
_cell_measurement_theta_max 73.8540
_cell_measurement_theta_min 4.4080
_cell_volume 2832.25(7)
_computing_cell_refinement
;
CrysAlisPro, Agilent Technologies,
Version 1.171.36.28 (release 01-02-2013 CrysAlis171 .NET)
(compiled Feb  1 2013,16:14:44)
;
_computing_data_collection
;
CrysAlisPro, Agilent Technologies,
Version 1.171.36.28 (release 01-02-2013 CrysAlis171 .NET)
(compiled Feb  1 2013,16:14:44)
;
_computing_data_reduction
;
CrysAlisPro, Agilent Technologies,
Version 1.171.36.28 (release 01-02-2013 CrysAlis171 .NET)
(compiled Feb  1 2013,16:14:44)
;
_computing_structure_refinement 'SHELXL-97 (Sheldrick, 1997)'
_computing_structure_solution 'SHELXS-97 (Sheldrick, 1990)'
_diffrn_ambient_temperature 150(2)
_diffrn_measured_fraction_theta_full 0.998
_diffrn_measured_fraction_theta_max 0.998
_diffrn_measurement_device_type 'SuperNova, Single source at offset, Atlas'
_diffrn_measurement_method '\w scans'
_diffrn_radiation_monochromator mirror
_diffrn_radiation_source 'SuperNova (Cu) X-ray Source'
_diffrn_radiation_type CuK\a
_diffrn_radiation_wavelength 1.54184
_diffrn_reflns_av_R_equivalents 0.0292
_diffrn_reflns_av_sigmaI/netI 0.0355
_diffrn_reflns_limit_h_max 18
_diffrn_reflns_limit_h_min -19
_diffrn_reflns_limit_k_max 15
_diffrn_reflns_limit_k_min -15
_diffrn_reflns_limit_l_max 10
_diffrn_reflns_limit_l_min -16
_diffrn_reflns_number 10886
_diffrn_reflns_theta_full 67.50
_diffrn_reflns_theta_max 67.50
_diffrn_reflns_theta_min 2.76
_exptl_absorpt_coefficient_mu 0.889
_exptl_absorpt_correction_T_max 0.9428
_exptl_absorpt_correction_T_min 0.8056
_exptl_crystal_colour colourless
_exptl_crystal_density_diffrn 1.118
_exptl_crystal_density_method 'not measured'
_exptl_crystal_description rod
_exptl_crystal_F_000 1040
_exptl_crystal_size_max 0.25
_exptl_crystal_size_mid 0.10
_exptl_crystal_size_min 0.07
_refine_diff_density_max 0.191
_refine_diff_density_min -0.325
_refine_diff_density_rms 0.042
_refine_ls_extinction_method none
_refine_ls_goodness_of_fit_ref 1.025
_refine_ls_hydrogen_treatment mixed
_refine_ls_matrix_type full
_refine_ls_number_parameters 332
_refine_ls_number_reflns 5108
_refine_ls_number_restraints 0
_refine_ls_restrained_S_all 1.025
_refine_ls_R_factor_all 0.0459
_refine_ls_R_factor_gt 0.0372
_refine_ls_shift/su_max 0.000
_refine_ls_shift/su_mean 0.000
_refine_ls_structure_factor_coef Fsqd
_refine_ls_weighting_details 'calc w=1/[\s^2^(Fo^2^)+(0.0446P)^2^+0.7386P] where P=(Fo^2^+2Fc^2^)/3'
_refine_ls_weighting_scheme calc
_refine_ls_wR_factor_gt 0.0912
_refine_ls_wR_factor_ref 0.0978
_reflns_number_gt 4335
_reflns_number_total 5108
_reflns_threshold_expression >2sigma(I)
_cod_data_source_file ja507785z_si_004.cif
_cod_data_source_block g:\krista~1\cu-304
_cod_depositor_comments 'Adding full bibliography for 4122689--4122694.cif.'
_cod_original_sg_symbol_H-M p21/c
_cod_database_code 4122692

loop_
_symmetry_equiv_pos_as_xyz
'x, y, z'
'-x, y+1/2, -z+1/2'
'-x, -y, -z'
'x, -y-1/2, z-1/2'

loop_
_atom_site_label
_atom_site_type_symbol
_atom_site_fract_x
_atom_site_fract_y
_atom_site_fract_z
_atom_site_U_iso_or_equiv
_atom_site_adp_type
_atom_site_occupancy
_atom_site_symmetry_multiplicity
_atom_site_calc_flag
_atom_site_refinement_flags
Si1 Si 0.29173(2) 0.89421(3) 0.13084(3) 0.01976(11) Uani 1 1 d .
N1 N 0.22665(7) 0.96467(9) 0.19924(8) 0.0197(3) Uani 1 1 d .
N2 N 0.33881(7) 0.80559(9) 0.21505(8) 0.0199(3) Uani 1 1 d .
N3 N 0.23153(9) 0.84481(11) 0.03420(10) 0.0290(3) Uani 1 1 d .
H1N H 0.2530(13) 0.8198(17) -0.0119(16) 0.046(6) Uiso 1 1 d .
H2N H 0.1825(14) 0.8171(16) 0.0428(14) 0.043(6) Uiso 1 1 d .
N4 N 0.36861(10) 0.96124(12) 0.08373(13) 0.0356(3) Uani 1 1 d .
H3N H 0.3570(15) 1.002(2) 0.0354(19) 0.065(7) Uiso 1 1 d .
H4N H 0.4115(16) 0.9771(19) 0.1215(17) 0.057(7) Uiso 1 1 d .
C1 C 0.38566(10) 0.75830(13) 0.38269(11) 0.0321(4) Uani 1 1 d .
H1A H 0.4091 0.6953 0.3616 0.039 Uiso 1 1 calc R
H1B H 0.3895 0.7746 0.4503 0.039 Uiso 1 1 calc R
C2 C 0.34705(9) 0.82434(12) 0.31672(10) 0.0229(3) Uani 1 1 d .
C3 C 0.31181(9) 0.92167(12) 0.34883(10) 0.0236(3) Uani 1 1 d .
H3 H 0.3308 0.9437 0.4132 0.028 Uiso 1 1 calc R
C4 C 0.25557(9) 0.98402(12) 0.29815(10) 0.0222(3) Uani 1 1 d .
C5 C 0.22303(10) 1.08003(13) 0.34383(12) 0.0307(4) Uani 1 1 d .
H5A H 0.2490 1.0866 0.4112 0.046 Uiso 1 1 calc R
H5B H 0.1624 1.0745 0.3439 0.046 Uiso 1 1 calc R
H5C H 0.2364 1.1415 0.3063 0.046 Uiso 1 1 calc R
C6 C 0.14400(9) 1.00038(11) 0.16382(10) 0.0200(3) Uani 1 1 d .
C7 C 0.13305(9) 1.09120(11) 0.10648(10) 0.0207(3) Uani 1 1 d .
C8 C 0.05200(9) 1.12283(12) 0.07419(11) 0.0241(3) Uani 1 1 d .
H8 H 0.0439 1.1832 0.0343 0.029 Uiso 1 1 calc R
C9 C -0.01656(9) 1.06857(12) 0.09881(11) 0.0255(3) Uani 1 1 d .
H9 H -0.0713 1.0915 0.0763 0.031 Uiso 1 1 calc R
C10 C -0.00503(9) 0.98078(12) 0.15648(11) 0.0260(3) Uani 1 1 d .
H10 H -0.0524 0.9442 0.1743 0.031 Uiso 1 1 calc R
C11 C 0.07441(9) 0.94462(11) 0.18917(10) 0.0228(3) Uani 1 1 d .
C12 C 0.08249(10) 0.84602(12) 0.25100(12) 0.0288(3) Uani 1 1 d .
H12 H 0.1428 0.8266 0.2611 0.035 Uiso 1 1 calc R
C13 C 0.05258(13) 0.86512(16) 0.35132(12) 0.0422(4) Uani 1 1 d .
H13A H 0.0830 0.9243 0.3829 0.063 Uiso 1 1 calc R
H13B H 0.0628 0.8027 0.3919 0.063 Uiso 1 1 calc R
H13C H -0.0073 0.8806 0.3435 0.063 Uiso 1 1 calc R
C14 C 0.03476(11) 0.75537(13) 0.19914(13) 0.0364(4) Uani 1 1 d .
H14A H -0.0252 0.7697 0.1943 0.055 Uiso 1 1 calc R
H14B H 0.0468 0.6911 0.2364 0.055 Uiso 1 1 calc R
H14C H 0.0521 0.7472 0.1335 0.055 Uiso 1 1 calc R
C15 C 0.20578(9) 1.15469(12) 0.07749(11) 0.0264(3) Uani 1 1 d .
H15 H 0.2580 1.1272 0.1144 0.032 Uiso 1 1 calc R
C16 C 0.19784(11) 1.26990(13) 0.10324(15) 0.0393(4) Uani 1 1 d .
H16A H 0.1479 1.2991 0.0664 0.059 Uiso 1 1 calc R
H16B H 0.2472 1.3076 0.0865 0.059 Uiso 1 1 calc R
H16C H 0.1933 1.2769 0.1734 0.059 Uiso 1 1 calc R
C17 C 0.21369(11) 1.14221(15) -0.03176(12) 0.0367(4) Uani 1 1 d .
H17A H 0.2181 1.0680 -0.0474 0.055 Uiso 1 1 calc R
H17B H 0.2637 1.1788 -0.0482 0.055 Uiso 1 1 calc R
H17C H 0.1643 1.1718 -0.0695 0.055 Uiso 1 1 calc R
C18 C 0.37692(9) 0.71206(11) 0.18093(10) 0.0204(3) Uani 1 1 d .
C19 C 0.46307(9) 0.70979(12) 0.17134(11) 0.0258(3) Uani 1 1 d .
C20 C 0.49740(10) 0.61842(13) 0.13724(12) 0.0304(4) Uani 1 1 d .
H20 H 0.5554 0.6161 0.1304 0.037 Uiso 1 1 calc R
C21 C 0.44905(10) 0.53169(13) 0.11324(12) 0.0302(4) Uani 1 1 d .
H21 H 0.4733 0.4705 0.0895 0.036 Uiso 1 1 calc R
C22 C 0.36486(10) 0.53498(12) 0.12415(11) 0.0264(3) Uani 1 1 d .
H22 H 0.3316 0.4752 0.1077 0.032 Uiso 1 1 calc R
C23 C 0.32752(9) 0.62353(11) 0.15850(10) 0.0217(3) Uani 1 1 d .
C24 C 0.23624(9) 0.61833(12) 0.17618(11) 0.0260(3) Uani 1 1 d .
H24 H 0.2172 0.6907 0.1891 0.031 Uiso 1 1 calc R
C25 C 0.22658(11) 0.55240(15) 0.26689(13) 0.0397(4) Uani 1 1 d .
H25A H 0.2433 0.4804 0.2552 0.059 Uiso 1 1 calc R
H25B H 0.1682 0.5536 0.2808 0.059 Uiso 1 1 calc R
H25C H 0.2620 0.5810 0.3228 0.059 Uiso 1 1 calc R
C26 C 0.18102(10) 0.57574(14) 0.08797(14) 0.0369(4) Uani 1 1 d .
H26A H 0.1898 0.6169 0.0299 0.055 Uiso 1 1 calc R
H26B H 0.1224 0.5803 0.1003 0.055 Uiso 1 1 calc R
H26C H 0.1955 0.5028 0.0772 0.055 Uiso 1 1 calc R
C27 C 0.52063(10) 0.80063(14) 0.19880(14) 0.0385(4) Uani 1 1 d .
H27 H 0.4869 0.8579 0.2244 0.046 Uiso 1 1 calc R
C28 C 0.58843(12) 0.76906(18) 0.27962(19) 0.0633(7) Uani 1 1 d .
H28A H 0.5626 0.7500 0.3384 0.095 Uiso 1 1 calc R
H28B H 0.6267 0.8276 0.2944 0.095 Uiso 1 1 calc R
H28C H 0.6195 0.7093 0.2578 0.095 Uiso 1 1 calc R
C29 C 0.55985(13) 0.84231(17) 0.10954(19) 0.0585(6) Uani 1 1 d .
H29A H 0.5948 0.7881 0.0846 0.088 Uiso 1 1 calc R
H29B H 0.5941 0.9035 0.1286 0.088 Uiso 1 1 calc R
H29C H 0.5156 0.8619 0.0585 0.088 Uiso 1 1 calc R

loop_
_atom_site_aniso_label
_atom_site_aniso_U_11
_atom_site_aniso_U_22
_atom_site_aniso_U_33
_atom_site_aniso_U_23
_atom_site_aniso_U_13
_atom_site_aniso_U_12
Si1 0.0182(2) 0.0214(2) 0.0203(2) 0.00166(15) 0.00517(14) 0.00256(15)
N1 0.0169(6) 0.0214(6) 0.0208(6) 0.0001(5) 0.0020(4) 0.0022(5)
N2 0.0180(6) 0.0214(6) 0.0203(6) -0.0012(5) 0.0025(4) 0.0022(5)
N3 0.0325(8) 0.0332(8) 0.0210(7) -0.0019(6) 0.0016(6) 0.0076(6)
N4 0.0291(8) 0.0376(8) 0.0427(9) 0.0139(7) 0.0156(7) 0.0038(7)
C1 0.0369(9) 0.0352(9) 0.0231(8) -0.0013(7) -0.0021(6) 0.0086(7)
C2 0.0187(7) 0.0269(8) 0.0229(7) -0.0008(6) 0.0016(5) -0.0011(6)
C3 0.0225(7) 0.0284(8) 0.0198(7) -0.0041(6) 0.0014(5) -0.0025(6)
C4 0.0194(7) 0.0245(7) 0.0233(7) -0.0032(6) 0.0046(5) -0.0025(6)
C5 0.0328(8) 0.0301(8) 0.0294(8) -0.0075(7) 0.0046(6) 0.0027(7)
C6 0.0185(7) 0.0203(7) 0.0215(7) -0.0033(6) 0.0039(5) 0.0021(6)
C7 0.0206(7) 0.0186(7) 0.0232(7) -0.0035(6) 0.0042(5) 0.0019(6)
C8 0.0240(7) 0.0218(7) 0.0264(8) 0.0001(6) 0.0022(6) 0.0046(6)
C9 0.0188(7) 0.0279(8) 0.0299(8) -0.0046(6) 0.0026(6) 0.0057(6)
C10 0.0185(7) 0.0298(8) 0.0307(8) -0.0033(6) 0.0072(6) -0.0015(6)
C11 0.0207(7) 0.0235(7) 0.0249(7) -0.0006(6) 0.0062(6) 0.0010(6)
C12 0.0231(7) 0.0290(8) 0.0347(8) 0.0072(7) 0.0045(6) -0.0026(6)
C13 0.0511(11) 0.0447(10) 0.0313(9) 0.0065(8) 0.0061(8) -0.0149(9)
C14 0.0392(9) 0.0277(9) 0.0427(10) 0.0052(7) 0.0068(7) -0.0021(7)
C15 0.0231(7) 0.0210(8) 0.0347(8) 0.0038(6) 0.0021(6) -0.0005(6)
C16 0.0357(9) 0.0218(8) 0.0591(12) 0.0028(8) -0.0016(8) -0.0028(7)
C17 0.0296(9) 0.0439(10) 0.0384(9) 0.0094(8) 0.0115(7) -0.0037(8)
C18 0.0198(7) 0.0223(7) 0.0191(7) 0.0011(6) 0.0022(5) 0.0041(6)
C19 0.0200(7) 0.0274(8) 0.0301(8) -0.0004(6) 0.0031(6) 0.0019(6)
C20 0.0212(7) 0.0332(9) 0.0378(9) -0.0019(7) 0.0071(6) 0.0065(7)
C21 0.0325(9) 0.0274(8) 0.0316(8) -0.0020(7) 0.0080(6) 0.0080(7)
C22 0.0297(8) 0.0226(7) 0.0271(8) -0.0006(6) 0.0045(6) 0.0002(6)
C23 0.0224(7) 0.0230(7) 0.0199(7) 0.0026(6) 0.0030(5) 0.0011(6)
C24 0.0227(7) 0.0227(7) 0.0334(8) -0.0023(6) 0.0063(6) -0.0010(6)
C25 0.0361(9) 0.0428(10) 0.0427(10) 0.0053(8) 0.0164(8) -0.0049(8)
C26 0.0281(8) 0.0343(9) 0.0469(10) -0.0071(8) -0.0017(7) -0.0013(7)
C27 0.0172(8) 0.0357(9) 0.0623(12) -0.0101(8) 0.0027(7) 0.0017(7)
C28 0.0306(10) 0.0533(13) 0.0990(18) -0.0304(13) -0.0256(11) 0.0096(9)
C29 0.0332(10) 0.0448(12) 0.1032(18) -0.0067(12) 0.0347(11) -0.0086(9)

loop_
_atom_type_symbol
_atom_type_description
_atom_type_scat_dispersion_real
_atom_type_scat_dispersion_imag
_atom_type_scat_source
C C 0.0181 0.0091 'International Tables Vol C Tables 4.2.6.8 and 6.1.1.4'
H H 0.0000 0.0000 'International Tables Vol C Tables 4.2.6.8 and 6.1.1.4'
N N 0.0311 0.0180 'International Tables Vol C Tables 4.2.6.8 and 6.1.1.4'
Si Si 0.2541 0.3302 'International Tables Vol C Tables 4.2.6.8 and 6.1.1.4'

loop_
_geom_angle_atom_site_label_1
_geom_angle_atom_site_label_2
_geom_angle_atom_site_label_3
_geom_angle
N3 Si1 N4 105.81(8)
N3 Si1 N1 107.06(7)
N4 Si1 N1 116.89(7)
N3 Si1 N2 117.04(7)
N4 Si1 N2 107.55(7)
N1 Si1 N2 103.01(6)
C4 N1 C6 117.91(11)
C4 N1 Si1 117.20(9)
C6 N1 Si1 124.82(9)
C2 N2 C18 117.61(11)
C2 N2 Si1 122.53(10)
C18 N2 Si1 119.70(9)
C1 C2 N2 123.36(14)
C1 C2 C3 120.09(13)
N2 C2 C3 116.54(12)
C4 C3 C2 127.83(13)
C3 C4 N1 122.00(13)
C3 C4 C5 121.04(13)
N1 C4 C5 116.92(13)
C11 C6 C7 120.29(13)
C11 C6 N1 119.14(13)
C7 C6 N1 120.56(12)
C8 C7 C6 118.49(13)
C8 C7 C15 118.97(13)
C6 C7 C15 122.53(13)
C9 C8 C7 121.54(14)
C8 C9 C10 119.41(14)
C9 C10 C11 121.46(14)
C10 C11 C6 118.79(14)
C10 C11 C12 118.64(13)
C6 C11 C12 122.57(13)
C11 C12 C14 111.21(13)
C11 C12 C13 110.80(14)
C14 C12 C13 110.62(14)
C7 C15 C16 111.88(13)
C7 C15 C17 110.45(13)
C16 C15 C17 110.28(14)
C23 C18 C19 120.33(13)
C23 C18 N2 119.44(12)
C19 C18 N2 120.23(13)
C20 C19 C18 118.54(14)
C20 C19 C27 118.39(14)
C18 C19 C27 123.05(14)
C21 C20 C19 121.54(14)
C20 C21 C22 119.10(14)
C21 C22 C23 121.80(15)
C22 C23 C18 118.67(13)
C22 C23 C24 118.69(13)
C18 C23 C24 122.53(13)
C23 C24 C26 112.42(13)
C23 C24 C25 109.83(13)
C26 C24 C25 110.47(14)
C19 C27 C28 110.50(16)
C19 C27 C29 111.21(16)
C28 C27 C29 110.56(17)

loop_
_geom_bond_atom_site_label_1
_geom_bond_atom_site_label_2
_geom_bond_distance
Si1 N3 1.6857(14)
Si1 N4 1.6932(14)
Si1 N1 1.7359(12)
Si1 N2 1.7400(12)
N1 C4 1.4139(18)
N1 C6 1.4446(18)
N2 C2 1.4126(18)
N2 C18 1.4489(18)
C1 C2 1.346(2)
C2 C3 1.460(2)
C3 C4 1.347(2)
C4 C5 1.503(2)
C6 C11 1.405(2)
C6 C7 1.408(2)
C7 C8 1.396(2)
C7 C15 1.516(2)
C8 C9 1.379(2)
C9 C10 1.379(2)
C10 C11 1.392(2)
C11 C12 1.523(2)
C12 C14 1.529(2)
C12 C13 1.530(2)
C15 C16 1.529(2)
C15 C17 1.531(2)
C18 C23 1.403(2)
C18 C19 1.409(2)
C19 C20 1.399(2)
C19 C27 1.513(2)
C20 C21 1.379(2)
C21 C22 1.382(2)
C22 C23 1.392(2)
C23 C24 1.518(2)
C24 C26 1.529(2)
C24 C25 1.530(2)
C27 C28 1.530(3)
C27 C29 1.536(3)
